data_1008498
loop_
_publ_author_name
'Hodeau, J L'
'Tu, H Y'
'Bordet, P'
'Fournier, T'
'Strobel, P'
'Marezio, M'
'Chandrashekhar, G V'

_publ_section_title 'Structure and twinning of Sr~3~CuPtO~6~'
_journal_coden_ASTM ASBSDK
_journal_name_full 'Acta Crystallographica B (39,1983-)'
_journal_page_first 1
_journal_page_last 11
_journal_volume 48
_journal_year 1992
_chemical_formula_structural 'Sr3 Cu Pt O6'
_chemical_formula_sum 'Cu O6 Pt Sr3'
_chemical_name_systematic 'Tristrontium copper platinum(IV) oxide'
_space_group_IT_number 15
_symmetry_cell_setting monoclinic
_symmetry_Int_Tables_number 15
_symmetry_space_group_name_Hall '-C 2yc'
_symmetry_space_group_name_H-M 'C 1 2/c 1'
_cell_angle_alpha 90
_cell_angle_beta 91.95(2)
_cell_angle_gamma 90
_cell_formula_units_Z 4
_cell_length_a 9.317(4)
_cell_length_b 9.720(4)
_cell_length_c 6.685(3)
_cell_volume 605.1
_refine_ls_R_factor_all 0.048
_cod_database_code 1008498

loop_
_symmetry_equiv_pos_as_xyz
x,y,z
-x,y,1/2-z
-x,-y,-z
x,-y,1/2+z
1/2+x,1/2+y,z
1/2-x,1/2+y,1/2-z
1/2-x,1/2-y,-z
1/2+x,1/2-y,1/2+z

loop_
_atom_site_label
_atom_site_type_symbol
_atom_site_symmetry_multiplicity
_atom_site_Wyckoff_symbol
_atom_site_fract_x
_atom_site_fract_y
_atom_site_fract_z
_atom_site_occupancy
_atom_site_attached_hydrogens
_atom_site_calc_flag
Pt1 Pt4+ 4 d 0.25 0.25 0.5 1. 0 d
Cu1 Cu2+ 4 e 0. 0.2987(4) 0.25 1. 0 d
Sr1 Sr2+ 4 e 0. 0.8968(2) 0.25 1. 0 d
Sr2 Sr2+ 8 f 0.3145(2) 0.0727(2) 0.1211(2) 1. 0 d
O1 O2- 8 f 0.288(1) 0.815(1) 0.285(2) 1. 0 d
O2 O2- 8 f 0.058(1) 0.341(1) 0.537(2) 1. 0 d
O3 O2- 8 f 0.141(1) 0.073(1) 0.427(2) 1. 0 d

loop_
_atom_type_symbol
_atom_type_oxidation_number
Pt4+ 4.000
Cu2+ 2.000
Sr2+ 2.000
O2- -2.000
